data_7109471
loop_
_publ_author_name
'Elisabeth M. Fatila'
'Rodolphe Clerac'
'Mathieu Rouzieres'
'Dmitriy V. Soldatov'
'Michael Jenningsd'
'Kathryn E. Preuss'

_publ_section_title
;
 Ferromagnetic superexchange in a 1D -[LaIII-radical]- coordination
 polymer
;
_journal_name_full Chem.Commun.
_journal_page_first 6271
_journal_paper_doi 10.1039/c3cc43267j
_journal_volume 49
_journal_year 2013
_chemical_formula_moiety 'C23 H7 F18 La N3 O7 S2'
_chemical_formula_sum 'C23 H7 F18 La N3 O7 S2'
_chemical_formula_weight 982.35
_chemical_name_systematic
; 
 ? 
;
_space_group_IT_number 61
_symmetry_cell_setting orthorhombic
_symmetry_space_group_name_Hall '-P 2ac 2ab'
_symmetry_space_group_name_H-M 'P b c a'
_atom_sites_solution_hydrogens geom
_atom_sites_solution_primary direct
_atom_sites_solution_secondary difmap
_audit_creation_method SHELXL-97
_cell_angle_alpha 90.00
_cell_angle_beta 90.00
_cell_angle_gamma 90.00
_cell_formula_units_Z 8
_cell_length_a 20.0045(2)
_cell_length_b 14.64734(18)
_cell_length_c 21.3848(3)
_cell_measurement_reflns_used 70337
_cell_measurement_temperature 150(2)
_cell_measurement_theta_max 30.4403
_cell_measurement_theta_min 3.3309
_cell_volume 6266.02(13)
_computing_cell_refinement
;
CrysAlisPro, Agilent Technologies,
Version 1.171.35.8 (release 07-03-2011 CrysAlis171 .NET)
(compiled Mar  7 2011,18:06:32)
;
_computing_data_collection
;
CrysAlisPro, Agilent Technologies,
Version 1.171.35.8 (release 07-03-2011 CrysAlis171 .NET)
(compiled Mar  7 2011,18:06:32)
;
_computing_data_reduction
;
CrysAlisPro, Agilent Technologies,
Version 1.171.35.8 (release 07-03-2011 CrysAlis171 .NET)
(compiled Mar  7 2011,18:06:32)
;
_computing_structure_refinement 'SHELXL-97 (Sheldrick, 2008)'
_computing_structure_solution 'SHELXS-97 (Sheldrick, 2008)'
_diffrn_ambient_temperature 150(2)
_diffrn_detector_area_resol_mean 10.3693
_diffrn_measured_fraction_theta_full 0.999
_diffrn_measured_fraction_theta_max 0.999
_diffrn_measurement_device_type 'SuperNova, Dual, Cu at zero, Atlas'
_diffrn_measurement_method '\w scans'
_diffrn_radiation_monochromator mirror
_diffrn_radiation_source 'SuperNova (Mo) X-ray Source'
_diffrn_radiation_type MoK\a
_diffrn_radiation_wavelength 0.71073
_diffrn_reflns_av_R_equivalents 0.0307
_diffrn_reflns_av_sigmaI/netI 0.0107
_diffrn_reflns_limit_h_max 28
_diffrn_reflns_limit_h_min -28
_diffrn_reflns_limit_k_max 20
_diffrn_reflns_limit_k_min -20
_diffrn_reflns_limit_l_max 30
_diffrn_reflns_limit_l_min -30
_diffrn_reflns_number 145052
_diffrn_reflns_theta_full 30.51
_diffrn_reflns_theta_max 30.51
_diffrn_reflns_theta_min 3.34
_exptl_absorpt_coefficient_mu 1.653
_exptl_absorpt_correction_T_max 0.7896
_exptl_absorpt_correction_T_min 0.5954
_exptl_absorpt_correction_type multi-scan
_exptl_absorpt_process_details
;
CrysAlisPro, Agilent Technologies,
Version 1.171.35.8 (release 07-03-2011 CrysAlis171 .NET)
(compiled Mar  7 2011,18:06:32)
Empirical absorption correction using spherical harmonics,
 implemented in SCALE3 ABSPACK scaling algorithm.
;
_exptl_crystal_colour grey-green
_exptl_crystal_density_diffrn 2.083
_exptl_crystal_density_method 'not measured'
_exptl_crystal_description prism
_exptl_crystal_F_000 3784
_exptl_crystal_size_max 0.35
_exptl_crystal_size_mid 0.25
_exptl_crystal_size_min 0.15
_refine_diff_density_max 0.654
_refine_diff_density_min -0.511
_refine_diff_density_rms 0.064
_refine_ls_extinction_method none
_refine_ls_goodness_of_fit_ref 1.043
_refine_ls_hydrogen_treatment constr
_refine_ls_matrix_type full
_refine_ls_number_parameters 514
_refine_ls_number_reflns 9558
_refine_ls_number_restraints 234
_refine_ls_restrained_S_all 1.082
_refine_ls_R_factor_all 0.0241
_refine_ls_R_factor_gt 0.0205
_refine_ls_shift/su_max 0.003
_refine_ls_shift/su_mean 0.000
_refine_ls_structure_factor_coef Fsqd
_refine_ls_weighting_details 'calc w=1/[\s^2^(Fo^2^)+(0.0247P)^2^+4.9610P] where P=(Fo^2^+2Fc^2^)/3'
_refine_ls_weighting_scheme calc
_refine_ls_wR_factor_gt 0.0510
_refine_ls_wR_factor_ref 0.0536
_reflns_number_gt 8659
_reflns_number_total 9558
_reflns_threshold_expression I>2\s(I)
_cod_data_source_file c3cc43267j.txt
_cod_data_source_block new1_91
_cod_original_cell_volume 6266.03(13)
_cod_database_code 7109471

loop_
_symmetry_equiv_pos_as_xyz
'x, y, z'
'-x+1/2, -y, z+1/2'
'-x, y+1/2, -z+1/2'
'x+1/2, -y+1/2, -z'
'-x, -y, -z'
'x-1/2, y, -z-1/2'
'x, -y-1/2, z-1/2'
'-x-1/2, y-1/2, z'

loop_
_atom_site_label
_atom_site_type_symbol
_atom_site_fract_x
_atom_site_fract_y
_atom_site_fract_z
_atom_site_U_iso_or_equiv
_atom_site_adp_type
_atom_site_occupancy
_atom_site_symmetry_multiplicity
_atom_site_calc_flag
_atom_site_refinement_flags
_atom_site_disorder_assembly
_atom_site_disorder_group
La La 0.224949(4) 0.925560(5) 0.131348(4) 0.01626(3) Uani 1 1 d U . .
N1 N 0.22246(7) 0.75604(9) 0.06778(6) 0.0216(2) Uani 1 1 d U . .
S2 S 0.19946(2) 0.73857(3) -0.004840(18) 0.02730(8) Uani 1 1 d U . .
S3 S 0.20164(3) 0.59663(3) 0.002639(18) 0.02862(9) Uani 1 1 d U . .
N4 N 0.22422(7) 0.59584(9) 0.07688(6) 0.0237(3) Uani 1 1 d U . .
C5 C 0.23151(7) 0.67932(9) 0.10003(7) 0.0191(3) Uani 1 1 d U . .
C6 C 0.25077(8) 0.69088(9) 0.16535(6) 0.0190(2) Uani 1 1 d U . .
O7 O 0.25462(6) 0.61646(7) 0.20228(5) 0.0233(2) Uani 1 1 d U . .
C8 C 0.27437(8) 0.65174(10) 0.25971(7) 0.0215(3) Uani 1 1 d U . .
C9 C 0.28369(10) 0.60471(12) 0.31478(8) 0.0298(3) Uani 1 1 d U . .
H9A H 0.2765 0.5408 0.3183 0.036 Uiso 1 1 calc R . .
C10 C 0.30453(10) 0.65842(13) 0.36478(8) 0.0314(4) Uani 1 1 d U . .
H10A H 0.3120 0.6303 0.4042 0.038 Uiso 1 1 calc R . .
C11 C 0.31480(9) 0.75247(13) 0.35888(7) 0.0281(3) Uani 1 1 d U . .
H11A H 0.3302 0.7860 0.3941 0.034 Uiso 1 1 calc R . .
C12 C 0.30326(8) 0.79831(11) 0.30321(7) 0.0239(3) Uani 1 1 d U . .
H12A H 0.3096 0.8624 0.2995 0.029 Uiso 1 1 calc R . .
C13 C 0.28185(7) 0.74537(10) 0.25294(7) 0.0192(3) Uani 1 1 d U . .
N14 N 0.26497(6) 0.76859(8) 0.19106(6) 0.0195(2) Uani 1 1 d U . .
O21 O 0.11711(6) 0.84322(9) 0.13038(5) 0.0284(2) Uani 1 1 d U . .
C22 C 0.07774(8) 0.80936(11) 0.16938(9) 0.0273(3) Uani 1 1 d U . .
C23 C 0.08054(9) 0.81539(13) 0.23407(9) 0.0327(4) Uani 1 1 d U . .
H23A H 0.0488 0.7831 0.2586 0.039 Uiso 1 1 calc R . .
C24 C 0.12915(8) 0.86793(11) 0.26366(7) 0.0248(3) Uani 1 1 d U A .
O25 O 0.17599(6) 0.91253(7) 0.23967(5) 0.0219(2) Uani 1 1 d U . .
C26 C 0.02059(10) 0.75469(15) 0.13928(11) 0.0415(4) Uani 1 1 d DU . .
C27 C 0.12413(10) 0.87459(17) 0.33574(9) 0.0429(5) Uani 1 1 d DU . .
F21 F -0.02411(7) 0.72406(11) 0.18034(8) 0.0648(4) Uani 1 1 d DU . .
F22 F -0.01139(8) 0.80473(11) 0.09752(9) 0.0705(5) Uani 1 1 d DU . .
F23 F 0.04536(8) 0.68202(10) 0.10988(8) 0.0620(4) Uani 1 1 d DU . .
F24A F 0.0827(2) 0.8209(2) 0.36202(13) 0.0766(12) Uani 0.65 1 d PDU A 1
F25A F 0.18120(14) 0.8765(3) 0.36395(16) 0.0764(15) Uani 0.65 1 d PDU A 1
F26A F 0.09933(12) 0.96113(15) 0.35066(9) 0.0470(5) Uani 0.65 1 d PDU A 1
F24B F 0.1766(4) 0.9021(5) 0.3624(3) 0.085(3) Uani 0.35 1 d PDU A 2
F25B F 0.0688(4) 0.8757(12) 0.3564(3) 0.186(7) Uani 0.35 1 d PDU A 2
F26B F 0.1407(4) 0.7783(4) 0.3543(2) 0.0835(17) Uani 0.35 1 d PDU A 2
O31 O 0.18063(6) 0.94534(7) 0.02304(5) 0.0224(2) Uani 1 1 d U . .
C32 C 0.13450(8) 0.99155(10) -0.00104(7) 0.0221(3) Uani 1 1 d U . .
C33 C 0.09290(9) 1.05578(12) 0.02694(8) 0.0271(3) Uani 1 1 d U . .
H33A H 0.0595 1.0849 0.0024 0.033 Uiso 1 1 calc R . .
C34 C 0.09887(8) 1.07855(10) 0.09015(7) 0.0219(3) Uani 1 1 d U . .
O35 O 0.13860(6) 1.04634(8) 0.12940(5) 0.0256(2) Uani 1 1 d U . .
C36 C 0.12642(9) 0.97728(11) -0.07215(7) 0.0275(3) Uani 1 1 d DU . .
C37 C 0.05421(9) 1.15473(11) 0.11637(8) 0.0288(3) Uani 1 1 d DU . .
F31 F 0.17297(7) 1.02485(10) -0.10249(5) 0.0496(3) Uani 1 1 d DU . .
F32 F 0.06693(7) 1.00403(10) -0.09314(5) 0.0479(3) Uani 1 1 d DU . .
F33 F 0.13382(7) 0.89076(8) -0.08826(5) 0.0399(3) Uani 1 1 d DU . .
F34 F 0.02316(7) 1.12836(9) 0.16786(6) 0.0459(3) Uani 1 1 d DU . .
F35 F 0.09210(7) 1.22687(8) 0.13073(7) 0.0478(3) Uani 1 1 d DU . .
F36 F 0.00789(6) 1.18352(8) 0.07630(6) 0.0419(3) Uani 1 1 d DU . .
O41 O 0.32553(5) 0.90215(7) 0.06355(5) 0.0218(2) Uani 1 1 d U . .
C42 C 0.38712(8) 0.91475(10) 0.06938(7) 0.0212(3) Uani 1 1 d U . .
C43 C 0.42140(8) 0.95166(12) 0.12040(8) 0.0259(3) Uani 1 1 d U . .
H43A H 0.4679 0.9641 0.1169 0.031 Uiso 1 1 calc R . .
C44 C 0.38846(8) 0.97052(10) 0.17626(7) 0.0229(3) Uani 1 1 d U . .
O45 O 0.32794(6) 0.95903(8) 0.18916(5) 0.0229(2) Uani 1 1 d U . .
C46 C 0.42826(9) 0.88643(12) 0.01188(8) 0.0279(3) Uani 1 1 d DU . .
C47 C 0.42986(9) 1.00709(14) 0.23143(8) 0.0344(4) Uani 1 1 d DU . .
F41 F 0.41846(7) 0.94566(9) -0.03499(5) 0.0433(3) Uani 1 1 d DU . .
F42 F 0.49355(5) 0.88190(10) 0.02262(6) 0.0440(3) Uani 1 1 d DU . .
F43 F 0.40850(6) 0.80487(8) -0.00890(5) 0.0380(2) Uani 1 1 d DU . .
F44 F 0.43239(8) 0.94533(12) 0.27670(6) 0.0624(4) Uani 1 1 d DU . .
F45 F 0.49245(6) 1.02677(11) 0.21695(6) 0.0527(4) Uani 1 1 d DU . .
F46 F 0.40199(8) 1.08126(12) 0.25468(9) 0.0769(6) Uani 1 1 d DU . .

loop_
_atom_site_aniso_label
_atom_site_aniso_U_11
_atom_site_aniso_U_22
_atom_site_aniso_U_33
_atom_site_aniso_U_23
_atom_site_aniso_U_13
_atom_site_aniso_U_12
La 0.02261(4) 0.01324(4) 0.01295(4) 0.00054(2) -0.00129(3) 0.00052(3)
N1 0.0337(7) 0.0159(5) 0.0151(5) 0.0006(4) -0.0026(5) 0.0004(5)
S2 0.0470(2) 0.01904(17) 0.01587(16) 0.00146(13) -0.00632(15) 0.00160(16)
S3 0.0500(2) 0.01809(16) 0.01783(17) -0.00255(13) -0.00854(16) 0.00086(16)
N4 0.0394(8) 0.0146(5) 0.0171(6) -0.0014(4) -0.0047(5) 0.0002(5)
C5 0.0274(7) 0.0143(6) 0.0156(6) 0.0000(5) -0.0002(5) 0.0009(5)
C6 0.0269(7) 0.0145(6) 0.0155(6) 0.0012(5) -0.0007(5) 0.0011(5)
O7 0.0393(6) 0.0151(5) 0.0155(5) 0.0015(4) -0.0026(4) 0.0012(4)
C8 0.0303(7) 0.0187(6) 0.0156(6) -0.0002(5) -0.0016(5) 0.0032(5)
C9 0.0468(10) 0.0225(7) 0.0202(7) 0.0052(6) -0.0018(7) 0.0054(7)
C10 0.0441(10) 0.0332(9) 0.0169(7) 0.0037(6) -0.0042(6) 0.0088(7)
C11 0.0342(8) 0.0328(8) 0.0173(7) -0.0027(6) -0.0049(6) 0.0032(7)
C12 0.0296(7) 0.0234(7) 0.0188(7) -0.0024(5) -0.0030(6) -0.0004(6)
C13 0.0238(6) 0.0188(6) 0.0151(6) 0.0013(5) -0.0013(5) 0.0023(5)
N14 0.0271(6) 0.0164(5) 0.0151(5) -0.0002(4) -0.0027(4) 0.0005(4)
O21 0.0283(6) 0.0315(6) 0.0253(6) -0.0040(4) -0.0030(4) -0.0047(5)
C22 0.0234(7) 0.0212(7) 0.0374(9) -0.0037(6) -0.0028(6) -0.0017(6)
C23 0.0319(8) 0.0326(8) 0.0336(9) 0.0015(7) 0.0056(7) -0.0085(7)
C24 0.0297(7) 0.0251(7) 0.0197(7) 0.0027(5) 0.0031(6) 0.0013(6)
O25 0.0263(5) 0.0226(5) 0.0169(5) 0.0005(4) 0.0004(4) -0.0004(4)
C26 0.0342(9) 0.0351(10) 0.0552(12) -0.0050(8) -0.0092(9) -0.0096(8)
C27 0.0398(10) 0.0658(14) 0.0231(8) 0.0071(9) 0.0071(7) -0.0068(10)
F21 0.0399(7) 0.0707(10) 0.0838(11) -0.0055(8) 0.0026(7) -0.0293(7)
F22 0.0578(9) 0.0619(9) 0.0918(12) 0.0102(9) -0.0461(9) -0.0152(7)
F23 0.0651(9) 0.0421(7) 0.0786(10) -0.0271(7) -0.0060(8) -0.0148(7)
F24A 0.118(3) 0.078(2) 0.0341(13) -0.0068(13) 0.0358(18) -0.060(2)
F25A 0.0405(13) 0.168(4) 0.0206(13) 0.0097(18) 0.0001(10) 0.046(2)
F26A 0.0605(13) 0.0544(12) 0.0260(9) -0.0157(9) 0.0069(9) 0.0095(10)
F24B 0.159(7) 0.080(4) 0.016(2) -0.007(2) 0.002(3) -0.091(5)
F25B 0.071(4) 0.447(19) 0.038(3) 0.034(8) 0.028(3) 0.137(8)
F26B 0.145(5) 0.067(3) 0.039(2) 0.027(2) -0.020(3) -0.013(3)
O31 0.0292(5) 0.0210(5) 0.0169(5) 0.0017(4) -0.0029(4) 0.0037(4)
C32 0.0279(7) 0.0208(6) 0.0175(6) 0.0043(5) -0.0015(5) -0.0014(5)
C33 0.0297(8) 0.0296(8) 0.0221(7) 0.0034(6) -0.0034(6) 0.0067(6)
C34 0.0241(7) 0.0178(6) 0.0237(7) 0.0024(5) 0.0029(5) 0.0012(5)
O35 0.0340(6) 0.0233(5) 0.0196(5) 0.0000(4) -0.0011(4) 0.0069(5)
C36 0.0361(8) 0.0277(8) 0.0187(7) 0.0033(6) -0.0039(6) 0.0028(6)
C37 0.0302(8) 0.0240(7) 0.0320(8) 0.0021(6) 0.0057(6) 0.0043(6)
F31 0.0698(9) 0.0570(8) 0.0222(5) 0.0069(5) 0.0075(5) -0.0203(7)
F32 0.0536(7) 0.0620(8) 0.0281(6) -0.0029(5) -0.0174(5) 0.0229(6)
F33 0.0631(8) 0.0304(5) 0.0262(5) -0.0047(4) -0.0122(5) 0.0067(5)
F34 0.0514(7) 0.0491(7) 0.0371(6) 0.0062(5) 0.0206(5) 0.0135(6)
F35 0.0468(7) 0.0235(5) 0.0731(9) -0.0117(5) -0.0002(6) 0.0021(5)
F36 0.0373(6) 0.0433(6) 0.0451(7) 0.0042(5) 0.0003(5) 0.0200(5)
O41 0.0246(5) 0.0209(5) 0.0200(5) -0.0029(4) -0.0010(4) 0.0001(4)
C42 0.0263(7) 0.0180(6) 0.0193(7) -0.0011(5) 0.0005(5) 0.0015(5)
C43 0.0250(7) 0.0276(7) 0.0251(7) -0.0050(6) -0.0017(6) -0.0023(6)
C44 0.0287(7) 0.0189(6) 0.0211(7) -0.0031(5) -0.0047(5) -0.0018(5)
O45 0.0266(5) 0.0227(5) 0.0194(5) -0.0019(4) -0.0021(4) -0.0018(4)
C46 0.0289(8) 0.0321(8) 0.0227(7) -0.0036(6) 0.0010(6) 0.0022(6)
C47 0.0325(8) 0.0430(10) 0.0279(8) -0.0120(7) -0.0047(7) -0.0056(7)
F41 0.0542(7) 0.0495(7) 0.0262(5) 0.0087(5) 0.0091(5) 0.0051(6)
F42 0.0259(5) 0.0695(8) 0.0366(6) -0.0142(6) 0.0028(4) 0.0047(5)
F43 0.0439(6) 0.0364(6) 0.0336(6) -0.0168(5) 0.0024(5) 0.0039(5)
F44 0.0666(9) 0.0915(11) 0.0291(6) 0.0103(7) -0.0203(6) -0.0215(8)
F45 0.0381(6) 0.0801(10) 0.0399(7) -0.0156(7) -0.0057(5) -0.0238(6)
F46 0.0582(9) 0.0785(11) 0.0941(13) -0.0676(10) -0.0265(9) 0.0138(8)

loop_
_atom_type_symbol
_atom_type_description
_atom_type_scat_dispersion_real
_atom_type_scat_dispersion_imag
_atom_type_scat_source
C C 0.0033 0.0016 'International Tables Vol C Tables 4.2.6.8 and 6.1.1.4'
H H 0.0000 0.0000 'International Tables Vol C Tables 4.2.6.8 and 6.1.1.4'
N N 0.0061 0.0033 'International Tables Vol C Tables 4.2.6.8 and 6.1.1.4'
O O 0.0106 0.0060 'International Tables Vol C Tables 4.2.6.8 and 6.1.1.4'
F F 0.0171 0.0103 'International Tables Vol C Tables 4.2.6.8 and 6.1.1.4'
S S 0.1246 0.1234 'International Tables Vol C Tables 4.2.6.8 and 6.1.1.4'
La La -0.2871 2.4523 'International Tables Vol C Tables 4.2.6.8 and 6.1.1.4'

loop_
_geom_angle_atom_site_label_1
_geom_angle_atom_site_label_2
_geom_angle_atom_site_label_3
_geom_angle
_geom_angle_site_symmetry_3
O45 La O21 146.63(4) .
O45 La O35 116.90(4) .
O21 La O35 74.89(4) .
O45 La O31 137.97(4) .
O21 La O31 74.87(4) .
O35 La O31 69.72(4) .
O45 La O41 69.15(4) .
O21 La O41 129.03(4) .
O35 La O41 130.51(4) .
O31 La O41 76.35(4) .
O45 La O25 83.01(4) .
O21 La O25 68.40(4) .
O35 La O25 78.37(4) .
O31 La O25 136.29(4) .
O41 La O25 146.47(4) .
O45 La N14 71.84(4) .
O21 La N14 81.37(4) .
O35 La N14 144.05(4) .
O31 La N14 129.15(4) .
O41 La N14 85.43(4) .
O25 La N14 67.86(4) .
O45 La N1 115.60(4) .
O21 La N1 63.43(4) .
O35 La N1 127.38(4) .
O31 La N1 69.52(4) .
O41 La N1 67.41(4) .
O25 La N1 111.58(4) .
N14 La N1 59.65(4) .
O45 La N4 74.88(4) 8_665
O21 La N4 135.55(4) 8_665
O35 La N4 68.12(4) 8_665
O31 La N4 69.89(4) 8_665
O41 La N4 66.93(4) 8_665
O25 La N4 124.29(4) 8_665
N14 La N4 142.59(4) 8_665
N1 La N4 124.12(4) 8_665
C5 N1 S2 113.39(10) .
C5 N1 La 119.30(9) .
S2 N1 La 126.63(6) .
N1 S2 S3 94.42(5) .
N4 S3 S2 94.96(5) .
C5 N4 S3 112.48(11) .
C5 N4 La 126.65(10) 8_655
S3 N4 La 118.85(6) 8_655
N4 C5 N1 124.73(14) .
N4 C5 C6 119.54(13) .
N1 C5 C6 115.72(12) .
N14 C6 O7 116.69(12) .
N14 C6 C5 124.48(13) .
O7 C6 C5 118.82(12) .
C6 O7 C8 103.49(11) .
C9 C8 C13 124.71(15) .
C9 C8 O7 127.46(14) .
C13 C8 O7 107.82(12) .
C8 C9 C10 114.51(16) .
C8 C9 H9A 122.7 .
C10 C9 H9A 122.7 .
C9 C10 C11 122.12(15) .
C9 C10 H10A 118.9 .
C11 C10 H10A 118.9 .
C12 C11 C10 122.00(15) .
C12 C11 H11A 119.0 .
C10 C11 H11A 119.0 .
C11 C12 C13 116.39(15) .
C11 C12 H12A 121.8 .
C13 C12 H12A 121.8 .
C8 C13 C12 120.20(14) .
C8 C13 N14 108.13(13) .
C12 C13 N14 131.67(14) .
C6 N14 C13 103.85(12) .
C6 N14 La 118.28(9) .
C13 N14 La 135.13(9) .
C22 O21 La 137.57(11) .
O21 C22 C23 127.94(16) .
O21 C22 C26 113.33(16) .
C23 C22 C26 118.73(16) .
C22 C23 C24 121.10(16) .
C22 C23 H23A 119.4 .
C24 C23 H23A 119.4 .
O25 C24 C23 128.67(15) .
O25 C24 C27 115.07(15) .
C23 C24 C27 116.24(15) .
C24 O25 La 134.94(10) .
F22 C26 F21 107.92(19) .
F22 C26 F23 107.7(2) .
F21 C26 F23 106.98(18) .
F22 C26 C22 110.75(17) .
F21 C26 C22 113.53(18) .
F23 C26 C22 109.71(17) .
F25B C27 F24B 126.9(7) .
F25B C27 F24A 40.5(7) .
F24B C27 F24A 122.7(4) .
F25B C27 F25A 130.3(4) .
F24B C27 F25A 17.4(5) .
F24A C27 F25A 112.5(3) .
F25B C27 F26A 64.7(9) .
F24B C27 F26A 84.4(5) .
F24A C27 F26A 103.2(2) .
F25A C27 F26A 100.8(3) .
F25B C27 F26B 96.9(8) .
F24B C27 F26B 89.8(5) .
F24A C27 F26B 56.5(3) .
F25A C27 F26B 72.7(3) .
F26A C27 F26B 150.4(3) .
F25B C27 C24 115.5(4) .
F24B C27 C24 114.6(4) .
F24A C27 C24 116.3(2) .
F25A C27 C24 114.2(2) .
F26A C27 C24 107.91(17) .
F26B C27 C24 100.9(3) .
C32 O31 La 134.78(10) .
O31 C32 C33 128.90(15) .
O31 C32 C36 114.09(14) .
C33 C32 C36 116.92(14) .
C32 C33 C34 121.76(15) .
C32 C33 H33A 119.1 .
C34 C33 H33A 119.1 .
O35 C34 C33 127.91(15) .
O35 C34 C37 113.55(14) .
C33 C34 C37 118.48(14) .
C34 O35 La 136.58(10) .
F33 C36 F32 107.13(14) .
F33 C36 F31 107.25(15) .
F32 C36 F31 107.87(14) .
F33 C36 C32 112.02(13) .
F32 C36 C32 112.70(14) .
F31 C36 C32 109.63(14) .
F34 C37 F36 107.57(15) .
F34 C37 F35 107.83(16) .
F36 C37 F35 107.01(14) .
F34 C37 C34 111.42(14) .
F36 C37 C34 113.60(15) .
F35 C37 C34 109.17(14) .
C42 O41 La 135.48(10) .
O41 C42 C43 128.15(15) .
O41 C42 C46 114.06(13) .
C43 C42 C46 117.79(14) .
C44 C43 C42 120.96(15) .
C44 C43 H43A 119.5 .
C42 C43 H43A 119.5 .
O45 C44 C43 128.29(14) .
O45 C44 C47 113.46(14) .
C43 C44 C47 118.20(15) .
C44 O45 La 136.68(10) .
F42 C46 F43 107.72(14) .
F42 C46 F41 107.79(15) .
F43 C46 F41 106.69(14) .
F42 C46 C42 113.70(14) .
F43 C46 C42 110.46(14) .
F41 C46 C42 110.20(14) .
F46 C47 F45 108.02(17) .
F46 C47 F44 107.64(18) .
F45 C47 F44 106.48(17) .
F46 C47 C44 110.40(16) .
F45 C47 C44 113.98(15) .
F44 C47 C44 110.07(15) .

loop_
_geom_bond_atom_site_label_1
_geom_bond_atom_site_label_2
_geom_bond_distance
_geom_bond_site_symmetry_2
La O45 2.4523(11) .
La O21 2.4715(12) .
La O35 2.4729(12) .
La O31 2.4968(11) .
La O41 2.5035(11) .
La O25 2.5222(11) .
La N14 2.7492(12) .
La N1 2.8312(13) .
La N4 2.9345(13) 8_665
N1 C5 1.3309(18) .
N1 S2 1.6398(13) .
S2 S3 2.0856(5) .
S3 N4 1.6507(14) .
N4 C5 1.3272(18) .
N4 La 2.9345(13) 8_655
C5 C6 1.459(2) .
C6 N14 1.2957(18) .
C6 O7 1.3482(16) .
O7 C8 1.3898(18) .
C8 C9 1.377(2) .
C8 C13 1.387(2) .
C9 C10 1.391(2) .
C9 H9A 0.9500 .
C10 C11 1.399(3) .
C10 H10A 0.9500 .
C11 C12 1.386(2) .
C11 H11A 0.9500 .
C12 C13 1.393(2) .
C12 H12A 0.9500 .
C13 N14 1.4074(18) .
O21 C22 1.250(2) .
C22 C23 1.387(3) .
C22 C26 1.537(2) .
C23 C24 1.392(2) .
C23 H23A 0.9500 .
C24 O25 1.2522(19) .
C24 C27 1.548(2) .
C26 F22 1.321(3) .
C26 F21 1.331(3) .
C26 F23 1.332(3) .
C27 F25B 1.191(7) .
C27 F24B 1.260(7) .
C27 F24A 1.273(3) .
C27 F25A 1.292(4) .
C27 F26A 1.398(3) .
C27 F26B 1.502(5) .
O31 C32 1.2551(18) .
C32 C33 1.391(2) .
C32 C36 1.543(2) .
C33 C34 1.397(2) .
C33 H33A 0.9500 .
C34 O35 1.2485(19) .
C34 C37 1.535(2) .
C36 F33 1.322(2) .
C36 F32 1.331(2) .
C36 F31 1.332(2) .
C37 F34 1.322(2) .
C37 F36 1.331(2) .
C37 F35 1.336(2) .
O41 C42 1.2520(19) .
C42 C43 1.397(2) .
C42 C46 1.537(2) .
C43 C44 1.392(2) .
C43 H43A 0.9500 .
C44 O45 1.2530(19) .
C44 C47 1.538(2) .
C46 F42 1.328(2) .
C46 F43 1.334(2) .
C46 F41 1.340(2) .
C47 F46 1.318(2) .
C47 F45 1.322(2) .
C47 F44 1.326(2) .

loop_
_geom_torsion_atom_site_label_1
_geom_torsion_atom_site_label_2
_geom_torsion_atom_site_label_3
_geom_torsion_atom_site_label_4
_geom_torsion
_geom_torsion_site_symmetry_1
_geom_torsion_site_symmetry_4
O45 La N1 C5 57.88(12) . .
O21 La N1 C5 -84.84(11) . .
O35 La N1 C5 -126.35(11) . .
O31 La N1 C5 -167.67(12) . .
O41 La N1 C5 109.07(12) . .
O25 La N1 C5 -34.67(12) . .
N14 La N1 C5 10.81(10) . .
N4 La N1 C5 146.46(11) 8_665 .
O45 La N1 S2 -132.25(8) . .
O21 La N1 S2 85.03(9) . .
O35 La N1 S2 43.53(10) . .
O31 La N1 S2 2.20(8) . .
O41 La N1 S2 -81.06(8) . .
O25 La N1 S2 135.21(8) . .
N14 La N1 S2 -179.32(10) . .
N4 La N1 S2 -43.66(10) 8_665 .
C5 N1 S2 S3 -0.95(11) . .
La N1 S2 S3 -171.33(7) . .
N1 S2 S3 N4 0.61(7) . .
S2 S3 N4 C5 -0.17(12) . .
S2 S3 N4 La -165.09(6) . 8_655
S3 N4 C5 N1 -0.5(2) . .
La N4 C5 N1 162.95(11) 8_655 .
S3 N4 C5 C6 179.44(11) . .
La N4 C5 C6 -17.1(2) 8_655 .
S2 N1 C5 N4 1.1(2) . .
La N1 C5 N4 172.29(12) . .
S2 N1 C5 C6 -178.85(11) . .
La N1 C5 C6 -7.70(17) . .
N4 C5 C6 N14 173.57(15) . .
N1 C5 C6 N14 -6.4(2) . .
N4 C5 C6 O7 -6.2(2) . .
N1 C5 C6 O7 173.83(14) . .
N14 C6 O7 C8 -0.28(18) . .
C5 C6 O7 C8 179.48(13) . .
C6 O7 C8 C9 177.73(17) . .
C6 O7 C8 C13 -0.74(16) . .
C13 C8 C9 C10 -2.6(3) . .
O7 C8 C9 C10 179.22(16) . .
C8 C9 C10 C11 0.2(3) . .
C9 C10 C11 C12 1.6(3) . .
C10 C11 C12 C13 -1.0(3) . .
C9 C8 C13 C12 3.2(3) . .
O7 C8 C13 C12 -178.27(14) . .
C9 C8 C13 N14 -177.10(16) . .
O7 C8 C13 N14 1.43(17) . .
C11 C12 C13 C8 -1.2(2) . .
C11 C12 C13 N14 179.14(16) . .
O7 C6 N14 C13 1.14(18) . .
C5 C6 N14 C13 -178.61(14) . .
O7 C6 N14 La -162.91(10) . .
C5 C6 N14 La 17.4(2) . .
C8 C13 N14 C6 -1.53(16) . .
C12 C13 N14 C6 178.12(17) . .
C8 C13 N14 La 158.40(11) . .
C12 C13 N14 La -21.9(3) . .
O45 La N14 C6 -149.56(12) . .
O21 La N14 C6 50.61(11) . .
O35 La N14 C6 99.42(12) . .
O31 La N14 C6 -11.75(13) . .
O41 La N14 C6 -80.02(11) . .
O25 La N14 C6 120.72(12) . .
N1 La N14 C6 -13.58(10) . .
N4 La N14 C6 -121.30(11) 8_665 .
O45 La N14 C13 52.67(13) . .
O21 La N14 C13 -107.16(14) . .
O35 La N14 C13 -58.34(16) . .
O31 La N14 C13 -169.51(12) . .
O41 La N14 C13 122.22(14) . .
O25 La N14 C13 -37.05(13) . .
N1 La N14 C13 -171.34(15) . .
N4 La N14 C13 80.94(15) 8_665 .
O45 La O21 C22 22.1(2) . .
O35 La O21 C22 -94.17(17) . .
O31 La O21 C22 -166.77(17) . .
O41 La O21 C22 135.49(16) . .
O25 La O21 C22 -10.93(16) . .
N14 La O21 C22 58.60(17) . .
N1 La O21 C22 118.89(18) . .
N4 La O21 C22 -128.42(16) 8_665 .
La O21 C22 C23 6.8(3) . .
La O21 C22 C26 -172.78(13) . .
O21 C22 C23 C24 3.9(3) . .
C26 C22 C23 C24 -176.61(17) . .
C22 C23 C24 O25 -2.4(3) . .
C22 C23 C24 C27 175.92(18) . .
C23 C24 O25 La -9.1(3) . .
C27 C24 O25 La 172.57(12) . .
O45 La O25 C24 -150.64(15) . .
O21 La O25 C24 11.80(14) . .
O35 La O25 C24 89.98(15) . .
O31 La O25 C24 46.66(16) . .
O41 La O25 C24 -117.15(14) . .
N14 La O25 C24 -77.45(14) . .
N1 La O25 C24 -35.83(15) . .
N4 La O25 C24 143.04(14) 8_665 .
O21 C22 C26 F22 -53.9(2) . .
C23 C22 C26 F22 126.5(2) . .
O21 C22 C26 F21 -175.43(17) . .
C23 C22 C26 F21 5.0(3) . .
O21 C22 C26 F23 64.9(2) . .
C23 C22 C26 F23 -114.7(2) . .
O25 C24 C27 F25B 143.5(10) . .
C23 C24 C27 F25B -35.1(10) . .
O25 C24 C27 F24B -18.5(5) . .
C23 C24 C27 F24B 163.0(5) . .
O25 C24 C27 F24A -171.2(3) . .
C23 C24 C27 F24A 10.2(4) . .
O25 C24 C27 F25A -37.6(4) . .
C23 C24 C27 F25A 143.9(3) . .
O25 C24 C27 F26A 73.5(2) . .
C23 C24 C27 F26A -105.0(2) . .
O25 C24 C27 F26B -113.4(3) . .
C23 C24 C27 F26B 68.1(3) . .
O45 La O31 C32 -114.05(14) . .
O21 La O31 C32 73.19(14) . .
O35 La O31 C32 -5.98(14) . .
O41 La O31 C32 -149.34(15) . .
O25 La O31 C32 39.78(16) . .
N14 La O31 C32 138.32(13) . .
N1 La O31 C32 140.01(15) . .
N4 La O31 C32 -79.25(14) 8_665 .
La O31 C32 C33 4.8(3) . .
La O31 C32 C36 -178.63(10) . .
O31 C32 C33 C34 0.7(3) . .
C36 C32 C33 C34 -175.73(15) . .
C32 C33 C34 O35 -1.4(3) . .
C32 C33 C34 C37 175.93(15) . .
C33 C34 O35 La -3.7(3) . .
C37 C34 O35 La 178.85(11) . .
O45 La O35 C34 140.01(15) . .
O21 La O35 C34 -73.58(16) . .
O31 La O35 C34 5.55(15) . .
O41 La O35 C34 55.26(17) . .
O25 La O35 C34 -144.09(16) . .
N14 La O35 C34 -124.01(15) . .
N1 La O35 C34 -35.71(17) . .
N4 La O35 C34 81.28(16) 8_665 .
O31 C32 C36 F33 40.3(2) . .
C33 C32 C36 F33 -142.72(16) . .
O31 C32 C36 F32 161.19(14) . .
C33 C32 C36 F32 -21.8(2) . .
O31 C32 C36 F31 -78.66(18) . .
C33 C32 C36 F31 98.34(18) . .
O35 C34 C37 F34 -52.7(2) . .
C33 C34 C37 F34 129.62(17) . .
O35 C34 C37 F36 -174.38(14) . .
C33 C34 C37 F36 7.9(2) . .
O35 C34 C37 F35 66.29(18) . .
C33 C34 C37 F35 -111.40(18) . .
O45 La O41 C42 -5.08(13) . .
O21 La O41 C42 -152.40(13) . .
O35 La O41 C42 103.05(14) . .
O31 La O41 C42 150.47(14) . .
O25 La O41 C42 -40.96(17) . .
N14 La O41 C42 -77.38(14) . .
N1 La O41 C42 -136.32(15) . .
N4 La O41 C42 76.80(14) 8_665 .
La O41 C42 C43 -1.9(3) . .
La O41 C42 C46 179.00(10) . .
O41 C42 C43 C44 7.3(3) . .
C46 C42 C43 C44 -173.65(15) . .
C42 C43 C44 O45 -0.3(3) . .
C42 C43 C44 C47 177.33(16) . .
C43 C44 O45 La -12.6(3) . .
C47 C44 O45 La 169.72(11) . .
O21 La O45 C44 142.50(14) . .
O35 La O45 C44 -113.70(14) . .
O31 La O45 C44 -24.72(17) . .
O41 La O45 C44 12.19(14) . .
O25 La O45 C44 173.15(15) . .
N14 La O45 C44 104.21(15) . .
N1 La O45 C44 62.53(15) . .
N4 La O45 C44 -58.45(14) 8_665 .
O41 C42 C46 F42 -166.78(15) . .
C43 C42 C46 F42 14.0(2) . .
O41 C42 C46 F43 -45.56(19) . .
C43 C42 C46 F43 135.26(15) . .
O41 C42 C46 F41 72.07(18) . .
C43 C42 C46 F41 -107.11(17) . .
O45 C44 C47 F46 -52.8(2) . .
C43 C44 C47 F46 129.25(19) . .
O45 C44 C47 F45 -174.58(16) . .
C43 C44 C47 F45 7.5(2) . .
O45 C44 C47 F44 65.9(2) . .
C43 C44 C47 F44 -112.06(18) . .
